data_7106529
loop_
_publ_author_name
'Palash Pandit'
'Krishnanka S. Gayen'
'Saikat Khamarui'
'Nirbhik Chatterjee'
'Dilip K. Maiti'

_publ_section_title
;
 Addition of halide to p-bond directly from aqueous NaX solution: a
 general strategy for installation of two different functional groups
;
_journal_name_full Chem.Commun.
_journal_page_first 6933
_journal_paper_doi 10.1039/c1cc11685a
_journal_volume 47
_journal_year 2011
_chemical_formula_sum 'C9 H9 Br O'
_chemical_formula_weight 213.07
_chemical_name_systematic
;
?
;
_space_group_IT_number 14
_symmetry_cell_setting monoclinic
_symmetry_space_group_name_Hall '-P 2yn'
_symmetry_space_group_name_H-M 'P 1 21/n 1'
_atom_sites_solution_hydrogens geom
_atom_sites_solution_primary direct
_atom_sites_solution_secondary difmap
_audit_creation_method SHELXL-97
_cell_angle_alpha 90.00
_cell_angle_beta 106.853(8)
_cell_angle_gamma 90.00
_cell_formula_units_Z 4
_cell_length_a 12.286(8)
_cell_length_b 4.978(3)
_cell_length_c 14.499(9)
_cell_measurement_temperature 296(2)
_cell_measurement_theta_max 24.61
_cell_volume 848.7(9)
_computing_cell_refinement 'Apex CCD, Bruker Smart'
_computing_data_collection 'Apex CCD, Bruker Smart'
_computing_data_reduction 'Apex CCD, Bruker Smart'
_computing_molecular_graphics PLATON(Spek,2004)
_computing_structure_refinement 'SHELXL-97 (Sheldrick, 1997)'
_computing_structure_solution 'SHELXS-97 (Sheldrick, 1990)'
_diffrn_ambient_temperature 296(2)
_diffrn_measured_fraction_theta_full 0.995
_diffrn_measured_fraction_theta_max 0.995
_diffrn_measurement_device_type 'Bruker Kappa Apex 2'
_diffrn_measurement_method FastFourierTransform
_diffrn_radiation_monochromator graphite
_diffrn_radiation_source 'fine-focus sealed tube'
_diffrn_radiation_type MoK\a
_diffrn_radiation_wavelength 0.71073
_diffrn_reflns_av_R_equivalents 0.0461
_diffrn_reflns_av_sigmaI/netI 0.0466
_diffrn_reflns_limit_h_max 14
_diffrn_reflns_limit_h_min -14
_diffrn_reflns_limit_k_max 5
_diffrn_reflns_limit_k_min -5
_diffrn_reflns_limit_l_max 16
_diffrn_reflns_limit_l_min -16
_diffrn_reflns_number 5232
_diffrn_reflns_theta_full 24.61
_diffrn_reflns_theta_max 24.61
_diffrn_reflns_theta_min 1.92
_exptl_absorpt_coefficient_mu 4.780
_exptl_absorpt_correction_T_max 0.866
_exptl_absorpt_correction_T_min 0.488
_exptl_absorpt_correction_type none
_exptl_crystal_colour colorless
_exptl_crystal_density_diffrn 1.667
_exptl_crystal_density_method 'not measured'
_exptl_crystal_description cubic
_exptl_crystal_F_000 424.0
_exptl_crystal_size_max 0.30
_exptl_crystal_size_mid 0.05
_exptl_crystal_size_min 0.05
_refine_diff_density_max 0.258
_refine_diff_density_min -0.433
_refine_diff_density_rms 0.072
_refine_ls_extinction_method none
_refine_ls_goodness_of_fit_ref 0.812
_refine_ls_hydrogen_treatment constr
_refine_ls_matrix_type full
_refine_ls_number_parameters 101
_refine_ls_number_reflns 1420
_refine_ls_number_restraints 0
_refine_ls_restrained_S_all 0.812
_refine_ls_R_factor_all 0.0528
_refine_ls_R_factor_gt 0.0342
_refine_ls_shift/su_max 0.001
_refine_ls_shift/su_mean 0.000
_refine_ls_structure_factor_coef Fsqd
_refine_ls_weighting_details 'calc w=1/[\s^2^(Fo^2^)+(0.1000P)^2^+0.0000P] where P=(Fo^2^+2Fc^2^)/3'
_refine_ls_weighting_scheme calc
_refine_ls_wR_factor_gt 0.1006
_refine_ls_wR_factor_ref 0.1183
_reflns_number_gt 1077
_reflns_number_total 1420
_reflns_threshold_expression >2sigma(I)
_cod_data_source_file c1cc11685a.txt
_cod_data_source_block pp494_0m
_cod_original_sg_symbol_H-M P21/n
_cod_database_code 7106529

loop_
_symmetry_equiv_pos_as_xyz
'x, y, z'
'-x+1/2, y+1/2, -z+1/2'
'-x, -y, -z'
'x-1/2, -y-1/2, z-1/2'

loop_
_atom_site_label
_atom_site_type_symbol
_atom_site_fract_x
_atom_site_fract_y
_atom_site_fract_z
_atom_site_U_iso_or_equiv
_atom_site_adp_type
_atom_site_occupancy
_atom_site_symmetry_multiplicity
_atom_site_calc_flag
_atom_site_refinement_flags
_atom_site_disorder_assembly
_atom_site_disorder_group
Br1 Br 0.65980(4) -0.41506(9) 0.95962(3) 0.0615(3) Uani 1 1 d . . .
C2 C 0.3431(4) 0.3870(9) 0.6399(4) 0.0581(13) Uani 1 1 d . . .
H3 H 0.2856 0.5113 0.6149 0.070 Uiso 1 1 calc R . .
C3 C 0.3556(3) 0.2765(9) 0.7302(3) 0.0472(10) Uani 1 1 d . . .
H4 H 0.3073 0.3265 0.7662 0.057 Uiso 1 1 calc R . .
C4 C 0.4408(3) 0.0916(8) 0.7656(3) 0.0387(9) Uani 1 1 d . . .
C5 C 0.5125(3) 0.0151(8) 0.7115(3) 0.0376(9) Uani 1 1 d . . .
C7 C 0.5986(3) -0.1879(8) 0.7665(3) 0.0387(9) Uani 1 1 d . . .
H8 H 0.5705 -0.3705 0.7489 0.046 Uiso 1 1 calc R . .
C8 C 0.5974(3) -0.1253(8) 0.8685(3) 0.0399(9) Uani 1 1 d . . .
H7 H 0.6448 0.0342 0.8899 0.048 Uiso 1 1 calc R . .
C9 C 0.4754(3) -0.0493(9) 0.8613(3) 0.0458(10) Uani 1 1 d . . .
H6 H 0.4289 -0.2068 0.8612 0.055 Uiso 1 1 calc R . .
H5 H 0.4716 0.0696 0.9132 0.055 Uiso 1 1 calc R . .
C1 C 0.4150(4) 0.3142(11) 0.5868(3) 0.0593(12) Uani 1 1 d . . .
H2 H 0.4060 0.3918 0.5267 0.071 Uiso 1 1 calc R . .
C6 C 0.5011(4) 0.1263(9) 0.6217(3) 0.0507(11) Uani 1 1 d . . .
H1 H 0.5495 0.0769 0.5858 0.061 Uiso 1 1 calc R . .
O1 O 0.7055(2) -0.1543(6) 0.7503(3) 0.0601(9) Uani 1 1 d . . .
H9 H 0.7332 -0.3020 0.7460 0.090 Uiso 1 1 calc R . .

loop_
_atom_site_aniso_label
_atom_site_aniso_U_11
_atom_site_aniso_U_22
_atom_site_aniso_U_33
_atom_site_aniso_U_23
_atom_site_aniso_U_13
_atom_site_aniso_U_12
Br1 0.0785(4) 0.0378(3) 0.0564(4) -0.0013(2) 0.0009(3) 0.0118(2)
C2 0.039(2) 0.054(3) 0.072(3) 0.008(3) 0.001(2) 0.0013(19)
C3 0.038(2) 0.039(3) 0.063(3) 0.000(2) 0.014(2) 0.0039(18)
C4 0.0317(19) 0.038(2) 0.044(2) -0.0019(18) 0.0084(18) -0.0039(16)
C5 0.040(2) 0.030(2) 0.043(2) -0.0048(18) 0.0117(19) -0.0039(16)
C7 0.0331(19) 0.029(2) 0.058(3) -0.0052(18) 0.0189(18) -0.0064(16)
C8 0.041(2) 0.024(2) 0.050(3) -0.0044(17) 0.0056(19) -0.0003(15)
C9 0.051(2) 0.040(3) 0.051(3) 0.000(2) 0.022(2) 0.0051(19)
C1 0.067(3) 0.056(3) 0.046(3) 0.008(2) 0.004(2) -0.008(3)
C6 0.061(3) 0.046(3) 0.049(3) -0.008(2) 0.020(2) -0.009(2)
O1 0.0485(17) 0.0326(16) 0.113(3) 0.0077(18) 0.0449(19) 0.0029(13)

loop_
_atom_type_symbol
_atom_type_description
_atom_type_scat_dispersion_real
_atom_type_scat_dispersion_imag
_atom_type_scat_source
C C 0.0033 0.0016 'International Tables Vol C Tables 4.2.6.8 and 6.1.1.4'
H H 0.0000 0.0000 'International Tables Vol C Tables 4.2.6.8 and 6.1.1.4'
Br Br -0.2901 2.4595 'International Tables Vol C Tables 4.2.6.8 and 6.1.1.4'
O O 0.0106 0.0060 'International Tables Vol C Tables 4.2.6.8 and 6.1.1.4'

loop_
_geom_angle_atom_site_label_1
_geom_angle_atom_site_label_2
_geom_angle_atom_site_label_3
_geom_angle
_geom_angle_site_symmetry_1
_geom_angle_site_symmetry_3
_geom_angle_publ_flag
C1 C2 C3 120.6(4) . . ?
C1 C2 H3 119.7 . . ?
C3 C2 H3 119.7 . . ?
C4 C3 C2 118.8(4) . . ?
C4 C3 H4 120.6 . . ?
C2 C3 H4 120.6 . . ?
C3 C4 C5 120.7(4) . . ?
C3 C4 C9 129.6(4) . . ?
C5 C4 C9 109.7(3) . . ?
C6 C5 C4 120.8(4) . . ?
C6 C5 C7 128.9(4) . . ?
C4 C5 C7 110.2(4) . . ?
O1 C7 C5 112.1(3) . . ?
O1 C7 C8 114.3(3) . . ?
C5 C7 C8 100.0(3) . . ?
O1 C7 H8 110.0 . . ?
C5 C7 H8 110.0 . . ?
C8 C7 H8 110.0 . . ?
C7 C8 C9 105.8(3) . . ?
C7 C8 Br1 113.3(3) . . ?
C9 C8 Br1 114.5(3) . . ?
C7 C8 H7 107.6 . . ?
C9 C8 H7 107.6 . . ?
Br1 C8 H7 107.6 . . ?
C4 C9 C8 100.9(3) . . ?
C4 C9 H6 111.6 . . ?
C8 C9 H6 111.6 . . ?
C4 C9 H5 111.6 . . ?
C8 C9 H5 111.6 . . ?
H6 C9 H5 109.4 . . ?
C2 C1 C6 121.0(5) . . ?
C2 C1 H2 119.5 . . ?
C6 C1 H2 119.5 . . ?
C5 C6 C1 118.1(4) . . ?
C5 C6 H1 121.0 . . ?
C1 C6 H1 121.0 . . ?
C7 O1 H9 109.5 . . ?

loop_
_geom_bond_atom_site_label_1
_geom_bond_atom_site_label_2
_geom_bond_distance
_geom_bond_site_symmetry_2
_geom_bond_publ_flag
Br1 C8 1.957(4) . ?
C2 C1 1.378(7) . ?
C2 C3 1.388(7) . ?
C2 H3 0.9300 . ?
C3 C4 1.377(6) . ?
C3 H4 0.9300 . ?
C4 C5 1.392(6) . ?
C4 C9 1.501(6) . ?
C5 C6 1.383(6) . ?
C5 C7 1.512(6) . ?
C7 O1 1.409(4) . ?
C7 C8 1.515(6) . ?
C7 H8 0.9800 . ?
C8 C9 1.520(5) . ?
C8 H7 0.9800 . ?
C9 H6 0.9700 . ?
C9 H5 0.9700 . ?
C1 C6 1.393(6) . ?
C1 H2 0.9300 . ?
C6 H1 0.9300 . ?
O1 H9 0.8200 . ?

loop_
_cod_related_entry_id
_cod_related_entry_database
_cod_related_entry_code
1 ChemSpider 86140
